data_7040684
loop_
_publ_author_name
'Iturmendi, Amaia'
'Sanz Miguel, Pablo J.'
'Popoola, Saheed A.'
'Al-Saadi, Abdulaziz A'
'Iglesias, Manuel'
'Oro, Luis A.'

_publ_section_title
;
 Dimethylphosphinate bridged binuclear Rh(i) catalysts for the
 alkoxycarbonylation of aromatic C-H bonds.
;
_journal_issue 42
_journal_name_full 'Dalton transactions (Cambridge, England : 2003)'
_journal_page_first 16955
_journal_page_last 16965
_journal_paper_doi 10.1039/c6dt03010f
_journal_volume 45
_journal_year 2016
_chemical_absolute_configuration ad
_chemical_formula_moiety 'C31 H42 N2 O4 P Rh'
_chemical_formula_sum 'C31 H42 N2 O4 P Rh'
_chemical_formula_weight 640.55
_chemical_name_systematic
;
 ?
;
_space_group_IT_number 19
_symmetry_cell_setting orthorhombic
_symmetry_space_group_name_Hall 'P 2ac 2ab'
_symmetry_space_group_name_H-M 'P 21 21 21'
_atom_sites_solution_hydrogens geom
_atom_sites_solution_primary direct
_atom_sites_solution_secondary difmap
_audit_creation_date 2015-10-27T12:17:20-00:00
_audit_creation_method 'WinGX routine CIF_UPDATE'
_audit_update_record
;
2016-07-27 deposited with the CCDC.
2016-09-20 downloaded from the CCDC.
;
_cell_angle_alpha 90
_cell_angle_beta 90
_cell_angle_gamma 90
_cell_formula_units_Z 4
_cell_length_a 10.5240(14)
_cell_length_b 15.865(2)
_cell_length_c 19.108(3)
_cell_measurement_reflns_used 9911
_cell_measurement_temperature 100(2)
_cell_measurement_theta_max 29.5
_cell_measurement_theta_min 2.32
_cell_volume 3190.3(8)
_computing_cell_refinement 'Bruker SAINT'
_computing_data_collection 'Bruker APEX2'
_computing_data_reduction 'Bruker SAINT'
_computing_molecular_graphics 'Bruker SHELXTL'
_computing_publication_material 'Bruker SHELXTL'
_computing_structure_refinement 'SHELXL-97 (Sheldrick, 2008)'
_computing_structure_solution 'SHELXS-97 (Sheldrick, 2008)'
_diffrn_ambient_temperature 100(2)
_diffrn_measured_fraction_theta_full 1
_diffrn_measured_fraction_theta_max 0.952
_diffrn_measurement_device_type 'Bruker APEX-II CCD'
_diffrn_measurement_method '\f and \w scans'
_diffrn_radiation_monochromator graphite
_diffrn_radiation_type MoK\a
_diffrn_radiation_wavelength 0.71073
_diffrn_reflns_av_R_equivalents 0.0419
_diffrn_reflns_av_unetI/netI 0.0348
_diffrn_reflns_limit_h_max 14
_diffrn_reflns_limit_h_min -14
_diffrn_reflns_limit_k_max 22
_diffrn_reflns_limit_k_min -21
_diffrn_reflns_limit_l_max 20
_diffrn_reflns_limit_l_min -26
_diffrn_reflns_number 42996
_diffrn_reflns_theta_full 25
_diffrn_reflns_theta_max 29.69
_diffrn_reflns_theta_min 1.67
_exptl_absorpt_coefficient_mu 0.621
_exptl_absorpt_correction_T_max 0.911
_exptl_absorpt_correction_T_min 0.774
_exptl_absorpt_correction_type multi-scan
_exptl_absorpt_process_details sadabs
_exptl_crystal_colour yellow
_exptl_crystal_density_diffrn 1.334
_exptl_crystal_density_method 'not measured'
_exptl_crystal_description blocks
_exptl_crystal_F_000 1336
_exptl_crystal_size_max 0.2
_exptl_crystal_size_mid 0.2
_exptl_crystal_size_min 0.15
_refine_diff_density_max 0.686
_refine_diff_density_min -0.33
_refine_diff_density_rms 0.058
_refine_ls_abs_structure_details 'Flack H D (1983), Acta Cryst. A39, 876-881, 3610 Friedel Pairs'
_refine_ls_abs_structure_Flack -0.006(14)
_refine_ls_extinction_method none
_refine_ls_goodness_of_fit_ref 1.026
_refine_ls_hydrogen_treatment constr
_refine_ls_matrix_type full
_refine_ls_number_parameters 362
_refine_ls_number_reflns 8401
_refine_ls_number_restraints 0
_refine_ls_restrained_S_all 1.026
_refine_ls_R_factor_all 0.0293
_refine_ls_R_factor_gt 0.0256
_refine_ls_shift/su_max 0.001
_refine_ls_shift/su_mean 0
_refine_ls_structure_factor_coef Fsqd
_refine_ls_weighting_details 'calc w=1/[\s^2^(Fo^2^)+(0.0332P)^2^+0.0000P] where P=(Fo^2^+2Fc^2^)/3'
_refine_ls_weighting_scheme calc
_refine_ls_wR_factor_gt 0.0585
_refine_ls_wR_factor_ref 0.0602
_reflns_number_gt 7828
_reflns_number_total 8401
_reflns_threshold_expression >2sigma(I)
_cod_data_source_file c6dt03010f2.cif
_cod_data_source_block 1
_cod_depositor_comments 'Adding full bibliography for 7040683--7040686.cif.'
_cod_original_cell_volume 3190.4(7)
_cod_original_sg_symbol_H-M P212121
_cod_database_code 7040684

loop_
_symmetry_equiv_pos_as_xyz
'x, y, z'
'-x+1/2, -y, z+1/2'
'-x, y+1/2, -z+1/2'
'x+1/2, -y+1/2, -z'

loop_
_atom_site_label
_atom_site_type_symbol
_atom_site_fract_x
_atom_site_fract_y
_atom_site_fract_z
_atom_site_U_iso_or_equiv
_atom_site_adp_type
_atom_site_occupancy
_atom_site_symmetry_multiplicity
_atom_site_calc_flag
_atom_site_refinement_flags
Rh1 Rh 0.336857(14) 0.265547(9) 0.219742(7) 0.01553(4) Uani 1 1 d .
C1 C 0.3269(2) 0.29337(12) 0.12767(10) 0.0222(4) Uani 1 1 d .
O1 O 0.31547(16) 0.31406(11) 0.07078(7) 0.0321(4) Uani 1 1 d .
C2 C 0.2619(2) 0.15931(13) 0.19666(11) 0.0237(4) Uani 1 1 d .
O2 O 0.22264(18) 0.09987(10) 0.17115(8) 0.0356(4) Uani 1 1 d .
N11 N 0.37415(14) 0.45716(10) 0.25000(8) 0.0146(3) Uani 1 1 d .
C12 C 0.42464(17) 0.38128(11) 0.23159(9) 0.0139(4) Uani 1 1 d .
N13 N 0.54354(14) 0.39960(9) 0.20906(8) 0.0139(3) Uani 1 1 d .
C14 C 0.56764(18) 0.48561(11) 0.21265(10) 0.0168(4) Uani 1 1 d .
H14 H 0.644 0.5135 0.1997 0.02 Uiso 1 1 calc R
C15 C 0.46162(18) 0.52140(12) 0.23797(9) 0.0175(4) Uani 1 1 d .
H15 H 0.4486 0.5798 0.2462 0.021 Uiso 1 1 calc R
C21 C 0.25818(17) 0.46856(11) 0.28907(10) 0.0154(4) Uani 1 1 d .
C22 C 0.27063(19) 0.48103(12) 0.36177(10) 0.0178(4) Uani 1 1 d .
C221 C 0.3986(2) 0.47991(13) 0.39897(10) 0.0204(4) Uani 1 1 d .
H221 H 0.4662 0.4727 0.3627 0.024 Uiso 1 1 calc R
C222 C 0.4064(2) 0.40508(14) 0.44925(10) 0.0269(5) Uani 1 1 d .
H222 H 0.3979 0.3524 0.4228 0.04 Uiso 1 1 calc R
H223 H 0.3377 0.409 0.4837 0.04 Uiso 1 1 calc R
H224 H 0.4886 0.4058 0.4734 0.04 Uiso 1 1 calc R
C223 C 0.4229(2) 0.56395(14) 0.43691(12) 0.0306(5) Uani 1 1 d .
H225 H 0.4187 0.6104 0.4032 0.046 Uiso 1 1 calc R
H226 H 0.5073 0.5628 0.4586 0.046 Uiso 1 1 calc R
H227 H 0.3583 0.5722 0.4732 0.046 Uiso 1 1 calc R
C23 C 0.1590(2) 0.49318(12) 0.39973(9) 0.0205(4) Uani 1 1 d .
H23 H 0.1638 0.5008 0.449 0.025 Uiso 1 1 calc R
C24 C 0.0416(2) 0.49433(13) 0.36738(11) 0.0218(4) Uani 1 1 d .
H24 H -0.0331 0.5029 0.3943 0.026 Uiso 1 1 calc R
C25 C 0.03284(19) 0.48298(13) 0.29537(10) 0.0208(4) Uani 1 1 d .
H25 H -0.0481 0.4847 0.2734 0.025 Uiso 1 1 calc R
C26 C 0.14108(18) 0.46915(12) 0.25503(10) 0.0159(4) Uani 1 1 d .
C261 C 0.12698(19) 0.45629(13) 0.17627(10) 0.0179(4) Uani 1 1 d .
H261 H 0.2122 0.4412 0.1568 0.021 Uiso 1 1 calc R
C262 C 0.0826(2) 0.53773(14) 0.14066(11) 0.0270(5) Uani 1 1 d .
H262 H 0.0718 0.5277 0.0904 0.04 Uiso 1 1 calc R
H263 H 0.1461 0.582 0.1479 0.04 Uiso 1 1 calc R
H264 H 0.0013 0.5555 0.1609 0.04 Uiso 1 1 calc R
C263 C 0.0353(2) 0.38411(14) 0.15996(11) 0.0255(5) Uani 1 1 d .
H265 H 0.0621 0.3334 0.1852 0.038 Uiso 1 1 calc R
H266 H 0.0358 0.3729 0.1095 0.038 Uiso 1 1 calc R
H267 H -0.0507 0.3998 0.1747 0.038 Uiso 1 1 calc R
C31 C 0.63692(17) 0.33571(12) 0.19323(10) 0.0151(4) Uani 1 1 d .
C32 C 0.68745(18) 0.28929(12) 0.24971(10) 0.0177(4) Uani 1 1 d .
C321 C 0.6516(2) 0.30901(12) 0.32560(9) 0.0190(4) Uani 1 1 d .
H321 H 0.561 0.3281 0.3261 0.023 Uiso 1 1 calc R
C322 C 0.6626(2) 0.23326(13) 0.37469(9) 0.0250(4) Uani 1 1 d .
H322 H 0.6172 0.1851 0.3545 0.037 Uiso 1 1 calc R
H323 H 0.6254 0.2474 0.4202 0.037 Uiso 1 1 calc R
H324 H 0.7524 0.2186 0.3809 0.037 Uiso 1 1 calc R
C323 C 0.7336(2) 0.38186(13) 0.35276(11) 0.0256(5) Uani 1 1 d .
H325 H 0.7221 0.4312 0.3226 0.038 Uiso 1 1 calc R
H326 H 0.8232 0.365 0.3524 0.038 Uiso 1 1 calc R
H327 H 0.7081 0.3959 0.4007 0.038 Uiso 1 1 calc R
C33 C 0.77710(18) 0.22735(13) 0.23430(10) 0.0218(4) Uani 1 1 d .
H33 H 0.813 0.195 0.2712 0.026 Uiso 1 1 calc R
C34 C 0.81478(19) 0.21228(12) 0.16570(10) 0.0225(4) Uani 1 1 d .
H34 H 0.8752 0.1694 0.1561 0.027 Uiso 1 1 calc R
C35 C 0.76468(18) 0.25949(13) 0.11129(10) 0.0207(4) Uani 1 1 d .
H35 H 0.7923 0.2493 0.0647 0.025 Uiso 1 1 calc R
C36 C 0.67418(19) 0.32180(11) 0.12408(9) 0.0163(4) Uani 1 1 d .
C361 C 0.6229(2) 0.37381(13) 0.06332(10) 0.0193(4) Uani 1 1 d .
H361 H 0.5456 0.4046 0.0799 0.023 Uiso 1 1 calc R
C362 C 0.7224(2) 0.43955(14) 0.04081(11) 0.0294(5) Uani 1 1 d .
H362 H 0.7396 0.4779 0.0799 0.044 Uiso 1 1 calc R
H363 H 0.6899 0.4718 0.0009 0.044 Uiso 1 1 calc R
H364 H 0.8011 0.4108 0.0273 0.044 Uiso 1 1 calc R
C363 C 0.5849(2) 0.31918(14) 0.00040(10) 0.0281(5) Uani 1 1 d .
H365 H 0.537 0.27 0.0168 0.042 Uiso 1 1 calc R
H366 H 0.6615 0.3003 -0.0242 0.042 Uiso 1 1 calc R
H367 H 0.5319 0.3523 -0.0316 0.042 Uiso 1 1 calc R
P41 P 0.25013(6) 0.18859(3) 0.36474(3) 0.02304(12) Uani 1 1 d .
O41 O 0.34288(14) 0.24726(8) 0.32583(6) 0.0223(3) Uani 1 1 d .
O42 O 0.21806(14) 0.10738(9) 0.33001(8) 0.0245(3) Uani 1 1 d .
C43 C 0.1081(3) 0.24846(14) 0.38151(17) 0.0459(7) Uani 1 1 d .
H431 H 0.0622 0.2574 0.3375 0.069 Uiso 1 1 calc R
H432 H 0.131 0.3031 0.4019 0.069 Uiso 1 1 calc R
H433 H 0.0538 0.2175 0.4143 0.069 Uiso 1 1 calc R
C44 C 0.3223(3) 0.17001(15) 0.44897(11) 0.0401(6) Uani 1 1 d .
H441 H 0.4034 0.1406 0.4426 0.06 Uiso 1 1 calc R
H442 H 0.2655 0.1353 0.4776 0.06 Uiso 1 1 calc R
H443 H 0.3372 0.224 0.4725 0.06 Uiso 1 1 calc R

loop_
_atom_site_aniso_label
_atom_site_aniso_U_11
_atom_site_aniso_U_22
_atom_site_aniso_U_33
_atom_site_aniso_U_23
_atom_site_aniso_U_13
_atom_site_aniso_U_12
Rh1 0.01548(7) 0.01448(6) 0.01664(6) -0.00128(6) 0.00040(6) -0.00253(5)
C1 0.0227(10) 0.0209(9) 0.0229(9) -0.0060(7) -0.0004(9) -0.0071(8)
O1 0.0365(10) 0.0421(9) 0.0178(7) -0.0024(6) -0.0029(7) -0.0123(7)
C2 0.0234(11) 0.0213(10) 0.0264(10) 0.0026(8) -0.0035(8) -0.0025(8)
O2 0.0489(11) 0.0226(8) 0.0355(9) -0.0003(7) -0.0102(8) -0.0134(8)
N11 0.0132(8) 0.0157(8) 0.0148(7) -0.0004(6) 0.0003(6) -0.0011(6)
C12 0.0143(9) 0.0171(8) 0.0104(8) 0.0002(7) -0.0006(7) 0.0001(7)
N13 0.0134(7) 0.0146(7) 0.0136(7) 0.0000(6) 0.0003(6) -0.0005(5)
C14 0.0172(9) 0.0152(8) 0.0178(9) 0.0004(7) -0.0003(8) -0.0019(7)
C15 0.0185(10) 0.0166(9) 0.0174(9) 0.0000(7) -0.0014(7) -0.0023(7)
C21 0.0172(9) 0.0124(8) 0.0167(9) -0.0021(7) 0.0017(8) 0.0010(7)
C22 0.0189(10) 0.0165(9) 0.0180(9) -0.0011(7) -0.0020(8) -0.0001(7)
C221 0.0203(11) 0.0240(10) 0.0168(9) -0.0031(8) -0.0022(8) 0.0032(8)
C222 0.0313(13) 0.0301(12) 0.0193(10) 0.0008(9) -0.0042(9) 0.0043(9)
C223 0.0287(12) 0.0270(12) 0.0362(12) -0.0081(10) -0.0130(10) -0.0015(9)
C23 0.0251(10) 0.0213(9) 0.0150(8) -0.0030(7) 0.0033(9) 0.0004(9)
C24 0.0210(11) 0.0217(10) 0.0227(10) -0.0032(8) 0.0066(8) 0.0004(8)
C25 0.0159(9) 0.0228(10) 0.0237(11) -0.0008(8) 0.0007(8) -0.0007(7)
C26 0.0160(10) 0.0150(9) 0.0166(8) -0.0016(7) -0.0001(7) -0.0018(7)
C261 0.0155(10) 0.0224(10) 0.0157(8) -0.0013(8) -0.0002(7) -0.0009(7)
C262 0.0293(12) 0.0299(12) 0.0217(10) 0.0021(9) -0.0007(9) 0.0036(9)
C263 0.0237(11) 0.0301(11) 0.0226(10) -0.0030(9) -0.0041(8) -0.0047(9)
C31 0.0108(9) 0.0136(8) 0.0210(8) -0.0024(7) 0.0003(7) -0.0007(6)
C32 0.0163(10) 0.0173(9) 0.0194(8) -0.0011(7) 0.0001(7) -0.0036(7)
C321 0.0191(10) 0.0220(9) 0.0158(8) 0.0025(7) -0.0010(8) -0.0004(8)
C322 0.0326(11) 0.0236(9) 0.0188(8) 0.0021(8) -0.0014(9) 0.0002(11)
C323 0.0306(12) 0.0243(10) 0.0219(10) 0.0001(8) -0.0043(9) -0.0060(9)
C33 0.0206(9) 0.0202(9) 0.0244(10) 0.0033(8) -0.0020(8) 0.0017(8)
C34 0.0204(11) 0.0178(9) 0.0292(10) -0.0034(8) 0.0011(8) 0.0044(7)
C35 0.0199(10) 0.0205(9) 0.0215(9) -0.0035(8) 0.0030(8) 0.0013(8)
C36 0.0134(9) 0.0175(8) 0.0180(8) -0.0025(7) 0.0011(8) -0.0013(7)
C361 0.0203(10) 0.0233(10) 0.0144(9) -0.0005(8) 0.0007(7) 0.0033(7)
C362 0.0340(13) 0.0303(12) 0.0240(10) 0.0069(9) 0.0026(10) -0.0033(10)
C363 0.0338(13) 0.0322(12) 0.0182(10) -0.0053(9) -0.0027(9) 0.0079(10)
P41 0.0251(3) 0.0187(3) 0.0253(3) 0.0010(2) 0.0094(2) -0.0009(2)
O41 0.0239(7) 0.0247(8) 0.0184(6) 0.0041(5) 0.0001(6) -0.0070(6)
O42 0.0223(8) 0.0202(7) 0.0310(8) 0.0008(6) 0.0080(6) -0.0005(6)
C43 0.0374(14) 0.0245(14) 0.0757(19) -0.0058(12) 0.0246(14) 0.0009(10)
C44 0.0642(18) 0.0337(13) 0.0224(10) 0.0053(9) 0.0032(12) -0.0119(13)

loop_
_atom_type_symbol
_atom_type_description
_atom_type_scat_dispersion_real
_atom_type_scat_dispersion_imag
_atom_type_scat_source
C C 0.0033 0.0016 'International Tables Vol C Tables 4.2.6.8 and 6.1.1.4'
H H 0 0 'International Tables Vol C Tables 4.2.6.8 and 6.1.1.4'
N N 0.0061 0.0033 'International Tables Vol C Tables 4.2.6.8 and 6.1.1.4'
O O 0.0106 0.006 'International Tables Vol C Tables 4.2.6.8 and 6.1.1.4'
P P 0.1023 0.0942 'International Tables Vol C Tables 4.2.6.8 and 6.1.1.4'
Rh Rh -1.1178 0.9187 'International Tables Vol C Tables 4.2.6.8 and 6.1.1.4'

loop_
_geom_angle_atom_site_label_1
_geom_angle_atom_site_label_2
_geom_angle_atom_site_label_3
_geom_angle
C1 Rh1 C2 88.11(9)
C1 Rh1 O41 173.87(8)
C2 Rh1 O41 96.67(7)
C1 Rh1 C12 85.18(8)
C2 Rh1 C12 172.77(8)
O41 Rh1 C12 90.21(6)
O1 C1 Rh1 176.1(2)
O2 C2 Rh1 167.92(18)
C12 N11 C15 110.26(15)
C12 N11 C21 125.08(15)
C15 N11 C21 123.59(15)
N13 C12 N11 104.65(15)
N13 C12 Rh1 124.63(13)
N11 C12 Rh1 129.70(13)
C12 N13 C14 111.32(15)
C12 N13 C31 123.00(15)
C14 N13 C31 125.13(15)
C15 C14 N13 106.35(16)
C15 C14 H14 126.8
N13 C14 H14 126.8
C14 C15 N11 107.43(16)
C14 C15 H15 126.3
N11 C15 H15 126.3
C26 C21 C22 122.78(17)
C26 C21 N11 120.50(16)
C22 C21 N11 116.69(16)
C23 C22 C21 117.00(17)
C23 C22 C221 120.25(16)
C21 C22 C221 122.74(17)
C22 C221 C222 110.47(17)
C22 C221 C223 110.91(17)
C222 C221 C223 111.57(17)
C22 C221 H221 107.9
C222 C221 H221 107.9
C223 C221 H221 107.9
C221 C222 H222 109.5
C221 C222 H223 109.5
H222 C222 H223 109.5
C221 C222 H224 109.5
H222 C222 H224 109.5
H223 C222 H224 109.5
C221 C223 H225 109.5
C221 C223 H226 109.5
H225 C223 H226 109.5
C221 C223 H227 109.5
H225 C223 H227 109.5
H226 C223 H227 109.5
C24 C23 C22 121.51(17)
C24 C23 H23 119.2
C22 C23 H23 119.2
C23 C24 C25 120.01(18)
C23 C24 H24 120
C25 C24 H24 120
C24 C25 C26 120.91(18)
C24 C25 H25 119.5
C26 C25 H25 119.5
C25 C26 C21 117.77(17)
C25 C26 C261 119.17(17)
C21 C26 C261 123.06(17)
C26 C261 C263 111.25(17)
C26 C261 C262 110.77(17)
C263 C261 C262 110.37(17)
C26 C261 H261 108.1
C263 C261 H261 108.1
C262 C261 H261 108.1
C261 C262 H262 109.5
C261 C262 H263 109.5
H262 C262 H263 109.5
C261 C262 H264 109.5
H262 C262 H264 109.5
H263 C262 H264 109.5
C261 C263 H265 109.5
C261 C263 H266 109.5
H265 C263 H266 109.5
C261 C263 H267 109.5
H265 C263 H267 109.5
H266 C263 H267 109.5
C36 C31 C32 122.40(17)
C36 C31 N13 120.02(17)
C32 C31 N13 117.57(16)
C33 C32 C31 117.49(17)
C33 C32 C321 120.75(17)
C31 C32 C321 121.67(16)
C322 C321 C32 113.68(16)
C322 C321 C323 109.99(16)
C32 C321 C323 109.61(17)
C322 C321 H321 107.8
C32 C321 H321 107.8
C323 C321 H321 107.8
C321 C322 H322 109.5
C321 C322 H323 109.5
H322 C322 H323 109.5
C321 C322 H324 109.5
H322 C322 H324 109.5
H323 C322 H324 109.5
C321 C323 H325 109.5
C321 C323 H326 109.5
H325 C323 H326 109.5
C321 C323 H327 109.5
H325 C323 H327 109.5
H326 C323 H327 109.5
C34 C33 C32 120.90(18)
C34 C33 H33 119.5
C32 C33 H33 119.5
C35 C34 C33 120.40(18)
C35 C34 H34 119.8
C33 C34 H34 119.8
C34 C35 C36 120.78(18)
C34 C35 H35 119.6
C36 C35 H35 119.6
C35 C36 C31 118.02(17)
C35 C36 C361 119.51(16)
C31 C36 C361 122.44(17)
C36 C361 C363 112.55(17)
C36 C361 C362 109.79(17)
C363 C361 C362 109.94(17)
C36 C361 H361 108.1
C363 C361 H361 108.1
C362 C361 H361 108.1
C361 C362 H362 109.5
C361 C362 H363 109.5
H362 C362 H363 109.5
C361 C362 H364 109.5
H362 C362 H364 109.5
H363 C362 H364 109.5
C361 C363 H365 109.5
C361 C363 H366 109.5
H365 C363 H366 109.5
C361 C363 H367 109.5
H365 C363 H367 109.5
H366 C363 H367 109.5
O42 P41 O41 116.86(8)
O42 P41 C43 110.37(11)
O41 P41 C43 107.06(10)
O42 P41 C44 110.60(10)
O41 P41 C44 105.23(10)
C43 P41 C44 106.08(14)
P41 O41 Rh1 122.93(8)
P41 C43 H431 109.5
P41 C43 H432 109.5
H431 C43 H432 109.5
P41 C43 H433 109.5
H431 C43 H433 109.5
H432 C43 H433 109.5
P41 C44 H441 109.5
P41 C44 H442 109.5
H441 C44 H442 109.5
P41 C44 H443 109.5
H441 C44 H443 109.5
H442 C44 H443 109.5

loop_
_geom_bond_atom_site_label_1
_geom_bond_atom_site_label_2
_geom_bond_distance
Rh1 C1 1.8169(19)
Rh1 C2 1.913(2)
Rh1 O41 2.0488(13)
Rh1 C12 2.0679(18)
C1 O1 1.142(2)
C2 O2 1.139(3)
N11 C12 1.362(2)
N11 C15 1.393(2)
N11 C21 1.442(2)
C12 N13 1.355(2)
N13 C14 1.390(2)
N13 C31 1.444(2)
C14 C15 1.342(3)
C14 H14 0.95
C15 H15 0.95
C21 C26 1.394(3)
C21 C22 1.409(3)
C22 C23 1.394(3)
C22 C221 1.523(3)
C221 C222 1.529(3)
C221 C223 1.539(3)
C221 H221 1
C222 H222 0.98
C222 H223 0.98
C222 H224 0.98
C223 H225 0.98
C223 H226 0.98
C223 H227 0.98
C23 C24 1.382(3)
C23 H23 0.95
C24 C25 1.391(3)
C24 H24 0.95
C25 C26 1.393(3)
C25 H25 0.95
C26 C261 1.526(2)
C261 C263 1.529(3)
C261 C262 1.533(3)
C261 H261 1
C262 H262 0.98
C262 H263 0.98
C262 H264 0.98
C263 H265 0.98
C263 H266 0.98
C263 H267 0.98
C31 C36 1.396(2)
C31 C32 1.411(3)
C32 C33 1.394(3)
C32 C321 1.531(3)
C321 C322 1.529(3)
C321 C323 1.533(3)
C321 H321 1
C322 H322 0.98
C322 H323 0.98
C322 H324 0.98
C323 H325 0.98
C323 H326 0.98
C323 H327 0.98
C33 C34 1.390(3)
C33 H33 0.95
C34 C35 1.386(3)
C34 H34 0.95
C35 C36 1.394(3)
C35 H35 0.95
C36 C361 1.523(3)
C361 C363 1.535(3)
C361 C362 1.540(3)
C361 H361 1
C362 H362 0.98
C362 H363 0.98
C362 H364 0.98
C363 H365 0.98
C363 H366 0.98
C363 H367 0.98
P41 O42 1.4881(15)
P41 O41 1.5401(14)
P41 C43 1.800(2)
P41 C44 1.804(2)
C43 H431 0.98
C43 H432 0.98
C43 H433 0.98
C44 H441 0.98
C44 H442 0.98
C44 H443 0.98

loop_
_geom_torsion_atom_site_label_1
_geom_torsion_atom_site_label_2
_geom_torsion_atom_site_label_3
_geom_torsion_atom_site_label_4
_geom_torsion
C1 Rh1 C2 O2 15.2(10)
O41 Rh1 C2 O2 -168.6(10)
C15 N11 C12 N13 0.65(19)
C21 N11 C12 N13 -167.83(15)
C15 N11 C12 Rh1 -167.97(13)
C21 N11 C12 Rh1 23.6(2)
C1 Rh1 C12 N13 -71.60(16)
O41 Rh1 C12 N13 112.45(15)
C1 Rh1 C12 N11 94.98(17)
O41 Rh1 C12 N11 -80.97(16)
N11 C12 N13 C14 -0.4(2)
Rh1 C12 N13 C14 168.93(13)
N11 C12 N13 C31 171.43(15)
Rh1 C12 N13 C31 -19.2(2)
C12 N13 C14 C15 0.1(2)
C31 N13 C14 C15 -171.60(16)
N13 C14 C15 N11 0.3(2)
C12 N11 C15 C14 -0.6(2)
C21 N11 C15 C14 168.04(16)
C12 N11 C21 C26 -85.0(2)
C15 N11 C21 C26 108.0(2)
C12 N11 C21 C22 96.6(2)
C15 N11 C21 C22 -70.4(2)
C26 C21 C22 C23 0.9(3)
N11 C21 C22 C23 179.19(16)
C26 C21 C22 C221 179.67(17)
N11 C21 C22 C221 -2.0(3)
C23 C22 C221 C222 64.3(2)
C21 C22 C221 C222 -114.4(2)
C23 C22 C221 C223 -59.9(2)
C21 C22 C221 C223 121.3(2)
C21 C22 C23 C24 -1.0(3)
C221 C22 C23 C24 -179.88(19)
C22 C23 C24 C25 0.2(3)
C23 C24 C25 C26 0.9(3)
C24 C25 C26 C21 -1.1(3)
C24 C25 C26 C261 179.49(18)
C22 C21 C26 C25 0.2(3)
N11 C21 C26 C25 -178.08(17)
C22 C21 C26 C261 179.57(18)
N11 C21 C26 C261 1.3(3)
C25 C26 C261 C263 -55.4(2)
C21 C26 C261 C263 125.20(19)
C25 C26 C261 C262 67.7(2)
C21 C26 C261 C262 -111.6(2)
C12 N13 C31 C36 110.5(2)
C14 N13 C31 C36 -78.8(2)
C12 N13 C31 C32 -69.6(2)
C14 N13 C31 C32 101.1(2)
C36 C31 C32 C33 -0.4(3)
N13 C31 C32 C33 179.68(16)
C36 C31 C32 C321 176.20(18)
N13 C31 C32 C321 -3.7(3)
C33 C32 C321 C322 -30.0(3)
C31 C32 C321 C322 153.51(18)
C33 C32 C321 C323 93.5(2)
C31 C32 C321 C323 -82.9(2)
C31 C32 C33 C34 0.0(3)
C321 C32 C33 C34 -176.64(19)
C32 C33 C34 C35 0.8(3)
C33 C34 C35 C36 -1.1(3)
C34 C35 C36 C31 0.7(3)
C34 C35 C36 C361 178.79(18)
C32 C31 C36 C35 0.0(3)
N13 C31 C36 C35 179.96(16)
C32 C31 C36 C361 -177.97(18)
N13 C31 C36 C361 2.0(3)
C35 C36 C361 C363 47.0(2)
C31 C36 C361 C363 -135.1(2)
C35 C36 C361 C362 -75.8(2)
C31 C36 C361 C362 102.1(2)
O42 P41 O41 Rh1 40.28(13)
C43 P41 O41 Rh1 -84.02(14)
C44 P41 O41 Rh1 163.42(11)
C2 Rh1 O41 P41 -26.52(12)
C12 Rh1 O41 P41 155.71(10)
